data_9017624
loop_
_publ_author_name
'Plasil, J.'
'Hlousek, J.'
'Skoda, R.'
'Novak, M.'
'Sejkora, J.'
'Cejka, J.'
'Veselovsky, F.'
'Majzlan, J.'

_publ_section_title
;
 Vysokyite, U4+[AsO2(OH)2]4*4H2O, a new mineral from Jachymov, Czech Republic
;
_journal_name_full 'Mineralogical Magazine'
_journal_page_first 3055
_journal_page_last 3066
_journal_volume 77
_journal_year 2013
_chemical_compound_source 'Geschieber vein, Jachymov ore district, Western Bohemia, Czech Republic'
_chemical_formula_sum 'As4 H16 O20 U'
_chemical_name_mineral Vysokyite
_space_group_IT_number 2
_space_group_name_Hall '-P 1'
_space_group_name_H-M_alt 'P -1'
_symmetry_space_group_name_H-M 'P -1'
_cell_angle_alpha 89.872
_cell_angle_beta 121.534
_cell_angle_gamma 76.508
_cell_formula_units_Z 2
_cell_length_a 10.749
_cell_length_b 5.044
_cell_length_c 19.1778
_cell_volume 852.039
_database_code_amcsd 0020451
_exptl_crystal_density_diffrn 3.406
_cod_data_source_file inputs/fixed/downloads/18/18531.cif
_cod_data_source_block 18531
_cod_original_formula_sum 'U As4 (O20 H16)'
_cod_database_code 9017624

loop_
_space_group_symop_operation_xyz
x,y,z
-x,-y,-z

loop_
_atom_site_aniso_label
_atom_site_aniso_U_11
_atom_site_aniso_U_22
_atom_site_aniso_U_33
_atom_site_aniso_U_12
_atom_site_aniso_U_13
_atom_site_aniso_U_23
U 0.01670 0.01050 0.02450 -0.00390 0.00810 -0.00230
As1 0.02170 0.01470 0.02250 -0.00360 0.00980 -0.00370
As2 0.01500 0.01130 0.02610 -0.00270 0.00830 -0.00260
As3 0.02670 0.01600 0.02450 -0.00690 0.01260 -0.00130
As4 0.01330 0.01690 0.02800 -0.00300 0.01010 -0.00140

loop_
_atom_site_label
_atom_site_fract_x
_atom_site_fract_y
_atom_site_fract_z
_atom_site_U_iso_or_equiv
_atom_site_type_symbol
_atom_site_attached_hydrogens
U 0.00510 0.66047 0.24632 0.01870 U 0
As1 -0.05090 1.19570 0.08990 0.02100 As 0
As2 0.30650 1.00690 0.30774 0.01900 As 0
As3 0.05940 0.13410 0.40248 0.02280 As 0
As4 -0.29350 0.30310 0.18781 0.02010 As 0
O-H1 0.45050 1.06700 0.39880 0.03100 O 1
O-H2 0.06190 1.27300 0.06000 0.03400 O 1
Wat3 -0.39000 0.83100 -0.00910 0.05100 O 2
O-H4 -0.20500 1.17000 -0.00310 0.04100 O 1
O5 0.22640 0.79500 0.32780 0.02300 O 0
O-H6 -0.44460 0.50600 0.09640 0.02900 O 1
O7 -0.18750 0.49400 0.24530 0.02000 O 0
O8 0.19430 0.31100 0.24700 0.02600 O 0
Wat9 0.38400 0.44200 0.50480 0.04500 O 2
O10 -0.03240 -0.06800 0.33620 0.02700 O 0
O11 0.04040 0.89500 0.15240 0.01800 O 0
O-H12 -0.38280 0.20500 0.23370 0.02800 O 1
O13 -0.11270 0.46500 0.12510 0.01900 O 0
O-H14 -0.05170 0.31300 0.43430 0.03800 O 1
O15 -0.20880 0.02800 0.16650 0.02800 O 0
O16 0.12780 0.33400 0.37150 0.03300 O 0
O-H17 0.40490 0.85400 0.26610 0.03600 O 1
O-H18 0.21090 -0.05500 0.49520 0.03300 O 1
Wat19 0.73100 0.80500 0.36740 0.05600 O 2
Wat20 0.31740 0.49900 0.15530 0.04100 O 2

loop_
_cod_changelog_entry_id
_cod_changelog_entry_author
_cod_changelog_entry_date
_cod_changelog_entry_text
1
;cod-tools version 3.8.0
Id: cif_guess_AMCSD_atom_types 9574 2023-05-10 09:00:05Z saulius
;
2023-05-10T18:58:29+03:00
;Derived atom types and hydrogen counts
from atom names that follow the AMCSD naming convention
(Wat == water, O-H == hydroxyl).
;

loop_
_cod_related_entry_id
_cod_related_entry_database
_cod_related_entry_code
1 AMCSD 0020451
